data_4331745
loop_
_publ_author_name
'Tian Wen'
'De-Xiang Zhang'
'Jian Zhang'

_publ_contact_author_email zhj@fjirsm.ac.cn
_publ_contact_author_name 'Jian Zhang'
_publ_section_title
;
 Two-Dimensional Copper(I) Coordination Polymer Materials as
 Photocatalysts for the Degradation of Organic Dyes
;
_journal_name_full 'Inorganic Chemistry'
_journal_page_first 12
_journal_page_last 14
_journal_paper_doi 10.1021/ic302273h
_journal_volume 52
_journal_year 2013
_chemical_formula_moiety 'C6 H4 Cu N5'
_chemical_formula_sum 'C6 H4 Cu N5'
_chemical_formula_weight 209.68
_chemical_name_systematic
; 
 ? 
;
_space_group_IT_number 2
_symmetry_cell_setting triclinic
_symmetry_space_group_name_Hall '-P 1'
_symmetry_space_group_name_H-M 'P -1'
_atom_sites_solution_hydrogens geom
_atom_sites_solution_primary direct
_atom_sites_solution_secondary difmap
_audit_creation_method SHELXL-97
_cell_angle_alpha 67.801(12)
_cell_angle_beta 74.775(7)
_cell_angle_gamma 83.256(8)
_cell_formula_units_Z 2
_cell_length_a 5.8132(4)
_cell_length_b 7.9619(12)
_cell_length_c 8.2074(9)
_cell_measurement_reflns_used 2198
_cell_measurement_temperature 293(2)
_cell_measurement_theta_max 29.1302
_cell_measurement_theta_min 2.5264
_cell_volume 339.30(7)
_computing_structure_refinement 'SHELXL-97 (Sheldrick, 1997)'
_computing_structure_solution 'SHELXS-97 (Sheldrick, 1990)'
_diffrn_ambient_temperature 293(2)
_diffrn_detector_area_resol_mean none
_diffrn_measured_fraction_theta_full 1.000
_diffrn_measured_fraction_theta_max 1.000
_diffrn_measurement_device_type 'multiwire proportional'
_diffrn_measurement_method 'phi and omega scans'
_diffrn_radiation_monochromator graphite
_diffrn_radiation_source 'fine-focus sealed tube'
_diffrn_radiation_type MoK\a
_diffrn_radiation_wavelength 0.71073
_diffrn_reflns_av_R_equivalents 0.0531
_diffrn_reflns_av_sigmaI/netI 0.0646
_diffrn_reflns_limit_h_max 6
_diffrn_reflns_limit_h_min -6
_diffrn_reflns_limit_k_max 9
_diffrn_reflns_limit_k_min -7
_diffrn_reflns_limit_l_max 9
_diffrn_reflns_limit_l_min -9
_diffrn_reflns_number 2025
_diffrn_reflns_theta_full 25.00
_diffrn_reflns_theta_max 25.00
_diffrn_reflns_theta_min 2.76
_diffrn_standards_decay_% none
_diffrn_standards_interval_count none
_diffrn_standards_interval_time none
_diffrn_standards_number none
_exptl_absorpt_coefficient_mu 3.153
_exptl_absorpt_correction_T_max 0.7353
_exptl_absorpt_correction_T_min 0.6872
_exptl_absorpt_correction_type multi-scan
_exptl_crystal_colour yellow
_exptl_crystal_density_diffrn 2.052
_exptl_crystal_description sheet
_exptl_crystal_F_000 208
_exptl_crystal_size_max 0.3
_exptl_crystal_size_mid 0.12
_exptl_crystal_size_min 0.01
_refine_diff_density_max 1.256
_refine_diff_density_min -0.613
_refine_diff_density_rms 0.163
_refine_ls_extinction_method none
_refine_ls_goodness_of_fit_ref 1.196
_refine_ls_hydrogen_treatment none
_refine_ls_matrix_type full
_refine_ls_number_parameters 109
_refine_ls_number_reflns 1189
_refine_ls_number_restraints 0
_refine_ls_restrained_S_all 1.196
_refine_ls_R_factor_all 0.0638
_refine_ls_R_factor_gt 0.0594
_refine_ls_shift/su_max 0.000
_refine_ls_shift/su_mean 0.000
_refine_ls_structure_factor_coef Fsqd
_refine_ls_weighting_details 'calc w=1/[\s^2^(Fo^2^)+(0.0587P)^2^+1.9652P] where P=(Fo^2^+2Fc^2^)/3'
_refine_ls_weighting_scheme calc
_refine_ls_wR_factor_gt 0.1568
_refine_ls_wR_factor_ref 0.1591
_reflns_number_gt 1081
_reflns_number_total 1189
_reflns_threshold_expression >2sigma(I)
_cod_data_source_file ic302273h_si_002_2.cif
_cod_data_source_block 1
_cod_original_cell_volume 339.29(7)
_cod_database_code 4331745

loop_
_symmetry_equiv_pos_as_xyz
'x, y, z'
'-x, -y, -z'

loop_
_atom_site_label
_atom_site_type_symbol
_atom_site_fract_x
_atom_site_fract_y
_atom_site_fract_z
_atom_site_U_iso_or_equiv
_atom_site_adp_type
_atom_site_occupancy
_atom_site_symmetry_multiplicity
_atom_site_calc_flag
_atom_site_refinement_flags
Cu1 Cu 0.22718(14) 0.86952(12) 0.11684(12) 0.0280(4) Uani 1 1 d .
N1 N -0.0749(11) 0.1991(8) 0.6001(8) 0.0261(13) Uani 1 1 d .
N2 N -0.3877(10) 0.6002(8) 0.2052(8) 0.0212(13) Uani 1 1 d .
N3 N -0.4342(9) 0.7704(8) 0.0999(8) 0.0220(13) Uani 1 1 d .
N4 N -0.2341(9) 0.8637(7) 0.0294(7) 0.0191(12) Uani 1 1 d .
N5 N -0.0541(10) 0.7550(8) 0.0883(7) 0.0219(13) Uani 1 1 d .
C1 C -0.1631(12) 0.3407(9) 0.4819(9) 0.0234(15) Uani 1 1 d .
H1A H -0.3175 0.3808 0.5199 0.028 Uiso 1 1 calc R
C2 C -0.0391(11) 0.4318(9) 0.3060(9) 0.0183(14) Uani 1 1 d .
C3 C 0.1860(13) 0.3737(10) 0.2476(10) 0.0246(15) Uani 1 1 d .
H3A H 0.2741 0.4325 0.1303 0.029 Uiso 1 1 calc R
C4 C 0.2811(14) 0.2247(11) 0.3670(11) 0.0308(17) Uani 1 1 d .
H4A H 0.4335 0.1806 0.3306 0.037 Uiso 1 1 calc R
C5 C 0.1461(14) 0.1433(10) 0.5401(11) 0.0314(17) Uani 1 1 d .
H5A H 0.2120 0.0444 0.6196 0.038 Uiso 1 1 calc R
C6 C -0.1547(11) 0.5947(9) 0.1952(9) 0.0182(14) Uani 1 1 d .

loop_
_atom_site_aniso_label
_atom_site_aniso_U_11
_atom_site_aniso_U_22
_atom_site_aniso_U_33
_atom_site_aniso_U_23
_atom_site_aniso_U_13
_atom_site_aniso_U_12
Cu1 0.0160(5) 0.0286(6) 0.0275(6) 0.0057(4) -0.0075(4) -0.0041(4)
N1 0.030(3) 0.029(3) 0.014(3) -0.002(3) -0.006(2) 0.004(3)
N2 0.016(3) 0.024(3) 0.020(3) -0.003(2) -0.006(2) -0.001(2)
N3 0.013(3) 0.025(3) 0.020(3) 0.001(2) -0.003(2) -0.005(2)
N4 0.013(3) 0.021(3) 0.019(3) -0.001(2) -0.006(2) 0.000(2)
N5 0.016(3) 0.026(3) 0.018(3) -0.001(2) -0.004(2) 0.000(2)
C1 0.021(3) 0.023(4) 0.021(4) -0.004(3) -0.002(3) 0.000(3)
C2 0.018(3) 0.021(3) 0.016(3) -0.007(3) -0.005(3) 0.000(3)
C3 0.025(4) 0.026(4) 0.021(4) -0.008(3) -0.005(3) -0.002(3)
C4 0.026(4) 0.034(4) 0.033(4) -0.015(4) -0.007(3) 0.008(3)
C5 0.032(4) 0.027(4) 0.030(4) -0.002(3) -0.013(3) 0.007(3)
C6 0.018(3) 0.020(3) 0.014(3) -0.002(3) -0.004(2) 0.001(3)

loop_
_atom_type_symbol
_atom_type_description
_atom_type_scat_dispersion_real
_atom_type_scat_dispersion_imag
_atom_type_scat_source
C C 0.0033 0.0016 'International Tables Vol C Tables 4.2.6.8 and 6.1.1.4'
H H 0.0000 0.0000 'International Tables Vol C Tables 4.2.6.8 and 6.1.1.4'
Cu Cu 0.3201 1.2651 'International Tables Vol C Tables 4.2.6.8 and 6.1.1.4'
N N 0.0061 0.0033 'International Tables Vol C Tables 4.2.6.8 and 6.1.1.4'

loop_
_geom_angle_atom_site_label_1
_geom_angle_atom_site_label_2
_geom_angle_atom_site_label_3
_geom_angle
_geom_angle_site_symmetry_1
_geom_angle_site_symmetry_3
N4 Cu1 N3 109.0(2) 2_575 1_655
N4 Cu1 N5 109.7(2) 2_575 .
N3 Cu1 N5 126.2(2) 1_655 .
N4 Cu1 N1 114.7(2) 2_575 2_566
N3 Cu1 N1 104.9(2) 1_655 2_566
N5 Cu1 N1 91.2(2) . 2_566
C1 N1 C5 116.4(6) . .
C1 N1 Cu1 119.4(5) . 2_566
C5 N1 Cu1 120.9(5) . 2_566
C6 N2 N3 105.1(5) . .
N4 N3 N2 109.4(5) . .
N4 N3 Cu1 127.6(5) . 1_455
N2 N3 Cu1 120.8(4) . 1_455
N3 N4 N5 108.9(5) . .
N3 N4 Cu1 122.7(4) . 2_575
N5 N4 Cu1 128.0(4) . 2_575
C6 N5 N4 105.0(5) . .
C6 N5 Cu1 127.6(4) . .
N4 N5 Cu1 118.8(4) . .
N1 C1 C2 124.0(6) . .
N1 C1 H1A 118.0 . .
C2 C1 H1A 118.0 . .
C3 C2 C1 118.8(6) . .
C3 C2 C6 123.5(6) . .
C1 C2 C6 117.6(6) . .
C2 C3 C4 118.5(7) . .
C2 C3 H3A 120.8 . .
C4 C3 H3A 120.8 . .
C5 C4 C3 118.9(7) . .
C5 C4 H4A 120.5 . .
C3 C4 H4A 120.5 . .
N1 C5 C4 123.4(7) . .
N1 C5 H5A 118.3 . .
C4 C5 H5A 118.3 . .
N2 C6 N5 111.6(6) . .
N2 C6 C2 121.1(6) . .
N5 C6 C2 127.0(6) . .

loop_
_geom_bond_atom_site_label_1
_geom_bond_atom_site_label_2
_geom_bond_distance
_geom_bond_site_symmetry_2
Cu1 N4 2.005(6) 2_575
Cu1 N3 2.023(5) 1_655
Cu1 N5 2.067(6) .
Cu1 N1 2.134(6) 2_566
N1 C1 1.332(9) .
N1 C5 1.338(10) .
N1 Cu1 2.134(6) 2_566
N2 C6 1.332(8) .
N2 N3 1.344(8) .
N3 N4 1.328(7) .
N3 Cu1 2.023(5) 1_455
N4 N5 1.347(8) .
N4 Cu1 2.005(6) 2_575
N5 C6 1.342(9) .
C1 C2 1.384(9) .
C1 H1A 0.9300 .
C2 C3 1.361(10) .
C2 C6 1.479(9) .
C3 C4 1.387(10) .
C3 H3A 0.9300 .
C4 C5 1.376(11) .
C4 H4A 0.9300 .
C5 H5A 0.9300 .
